data_4314132
loop_
_publ_author_name
'Hyungphil Chun'
'Eckhard Bill'
'Thomas Weyherm\"uller'
'Karl Wieghardt'

_publ_section_title
;
 S =3/2 <--> S =1/2 Spin Crossover Behavior in Five-Coordinate Halido- and
 Pseudohalido-bis(o-iminobenzosemiquinonato)iron(III) Complexes
;
_journal_name_full 'Inorganic Chemistry'
_journal_page_first 5612
_journal_page_last 5620
_journal_paper_doi 10.1021/ic0301526
_journal_volume 42
_journal_year 2003
_chemical_formula_sum 'C40 H50 Br Fe N2 O2'
_chemical_formula_weight 726.58
_chemical_name_systematic
;
  ?
;
_space_group_IT_number 2
_symmetry_cell_setting triclinic
_symmetry_space_group_name_Hall '-P 1'
_symmetry_space_group_name_H-M 'P -1'
_atom_sites_solution_hydrogens geom
_atom_sites_solution_primary direct
_atom_sites_solution_secondary difmap
_audit_creation_method SHELXL-97
_cell_angle_alpha 74.95(1)
_cell_angle_beta 79.60(1)
_cell_angle_gamma 77.47(1)
_cell_formula_units_Z 2
_cell_length_a 10.8033(8)
_cell_length_b 13.2566(8)
_cell_length_c 14.1489(12)
_cell_measurement_temperature 200(2)
_cell_volume 1893.6(3)
_computing_cell_refinement 'DENZO, Nonius Collect Software'
_computing_data_collection 'DENZO, Nonius Collect Software'
_computing_data_reduction 'DENZO, Nonius Collect Software'
_computing_structure_refinement 'SHELXL-97 (Sheldrick, 1997)'
_computing_structure_solution 'SHELXS-97 (Sheldrick, 1990)'
_diffrn_ambient_temperature 200(2)
_diffrn_measured_fraction_theta_full 0.966
_diffrn_measured_fraction_theta_max 0.966
_diffrn_measurement_device_type 'Nonius Kappa-CCD'
_diffrn_measurement_method '479 images at 1.0 deg. in \w and 15 sec.'
_diffrn_radiation_monochromator graphite
_diffrn_radiation_source 'rotating anode'
_diffrn_radiation_type MoK\a
_diffrn_radiation_wavelength 0.71073
_diffrn_reflns_av_R_equivalents 0.0532
_diffrn_reflns_av_sigmaI/netI 0.0556
_diffrn_reflns_limit_h_max 11
_diffrn_reflns_limit_h_min -15
_diffrn_reflns_limit_k_max 18
_diffrn_reflns_limit_k_min -18
_diffrn_reflns_limit_l_max 19
_diffrn_reflns_limit_l_min -19
_diffrn_reflns_number 21162
_diffrn_reflns_theta_full 30.00
_diffrn_reflns_theta_max 30.00
_diffrn_reflns_theta_min 2.38
_exptl_absorpt_coefficient_mu 1.488
_exptl_absorpt_correction_T_max 0.7559
_exptl_absorpt_correction_T_min 0.3822
_exptl_absorpt_correction_type 'Gaussian, face-indexed'
_exptl_crystal_colour black
_exptl_crystal_density_diffrn 1.274
_exptl_crystal_density_method 'not measured'
_exptl_crystal_description 'opaque paralellepiped'
_exptl_crystal_F_000 762
_exptl_crystal_size_max 0.68
_exptl_crystal_size_mid 0.43
_exptl_crystal_size_min 0.17
_refine_diff_density_max 0.646
_refine_diff_density_min -1.048
_refine_diff_density_rms 0.082
_refine_ls_extinction_method none
_refine_ls_goodness_of_fit_ref 1.043
_refine_ls_hydrogen_treatment mixed
_refine_ls_matrix_type full
_refine_ls_number_parameters 415
_refine_ls_number_reflns 10672
_refine_ls_number_restraints 0
_refine_ls_restrained_S_all 1.043
_refine_ls_R_factor_all 0.0670
_refine_ls_R_factor_gt 0.0509
_refine_ls_shift/su_max 0.001
_refine_ls_shift/su_mean 0.000
_refine_ls_structure_factor_coef Fsqd
_refine_ls_weighting_details 'w=1/[\s^2^(Fo^2^)+(0.0629P)^2^+1.5871P] where P=(Fo^2^+2Fc^2^)/3'
_refine_ls_weighting_scheme calc
_refine_ls_wR_factor_gt 0.1333
_refine_ls_wR_factor_ref 0.1465
_reflns_number_gt 8550
_reflns_number_total 10672
_reflns_threshold_expression >2sigma(I)
_cod_data_source_file ic0301526_4.cif
_cod_data_source_block 2b@200K
_cod_depositor_comments
;
The following automatic conversions were performed:

'_symmetry_cell_setting' value 'Triclinic' changed to 'triclinic'
according to the built-in table from CIF Core dictionary named
'cif_core.dic' version 2.4.1 from 2010-06-29.

Automatic conversion script
Id: cif_fix_values 1646 2011-03-28 12:23:43Z adriana 

The following automatic conversions were performed:

'_refine_ls_weighting_scheme' value 'calc
w=1/[\s^2^(Fo^2^)+(0.0629P)^2^+1.5871P] where P=(Fo^2^+2Fc^2^)/3' was
changed to 'calc'. New tag '_refine_ls_weighting_details' was
created. The value of the new tag was set to
'w=1/[\s^2^(Fo^2^)+(0.0629P)^2^+1.5871P] where P=(Fo^2^+2Fc^2^)/3'.

Automatic conversion script
Id: cif_fix_values 3143 2015-03-26 13:38:13Z robertas 
;
_cod_original_cell_volume 1893.6(2)
_cod_database_code 4314132

loop_
_symmetry_equiv_pos_as_xyz
'x, y, z'
'-x, -y, -z'

loop_
_atom_site_label
_atom_site_type_symbol
_atom_site_fract_x
_atom_site_fract_y
_atom_site_fract_z
_atom_site_U_iso_or_equiv
_atom_site_adp_type
_atom_site_occupancy
_atom_site_calc_flag
_atom_site_refinement_flags
_atom_site_disorder_assembly
_atom_site_disorder_group
Br1 Br 0.61266(3) 0.96328(2) 0.24912(2) 0.04874(10) Uani 1 d . . .
Fe1 Fe 0.38896(3) 1.02581(2) 0.26319(2) 0.02674(9) Uani 1 d . . .
N1 N 0.32064(19) 1.03618(15) 0.40554(13) 0.0280(4) Uani 1 d . . .
O1 O 0.30592(18) 0.90100(13) 0.31003(12) 0.0339(4) Uani 1 d . . .
C1 C 0.2568(2) 0.88033(17) 0.40191(16) 0.0275(4) Uani 1 d . . .
N2 N 0.33052(18) 1.05552(14) 0.12747(13) 0.0262(4) Uani 1 d . . .
O2 O 0.36505(17) 1.18099(12) 0.22534(11) 0.0311(3) Uani 1 d . . .
C2 C 0.2588(2) 0.95726(17) 0.45830(15) 0.0272(4) Uani 1 d . . .
C3 C 0.2062(2) 0.94124(18) 0.55943(16) 0.0301(4) Uani 1 d . . .
H3 H 0.2093 0.9909 0.5964 0.036 Uiso 1 calc R . .
C4 C 0.1513(2) 0.85428(18) 0.60336(16) 0.0294(4) Uani 1 d . . .
C5 C 0.1529(2) 0.77848(18) 0.54677(17) 0.0315(4) Uani 1 d . . .
H5 H 0.1158 0.7177 0.5791 0.038 Uiso 1 calc R . .
C6 C 0.2041(2) 0.78705(18) 0.44935(17) 0.0298(4) Uani 1 d . . .
C7 C 0.2099(3) 0.7011(2) 0.39306(19) 0.0371(5) Uani 1 d . . .
C8 C 0.3502(3) 0.6593(2) 0.3585(3) 0.0506(7) Uani 1 d . . .
H8A H 0.3546 0.6043 0.3226 0.076 Uiso 1 calc R . .
H8B H 0.3964 0.6291 0.4159 0.076 Uiso 1 calc R . .
H8C H 0.3893 0.7178 0.3148 0.076 Uiso 1 calc R . .
C9 C 0.1504(4) 0.6072(2) 0.4598(2) 0.0514(7) Uani 1 d . . .
H9A H 0.0610 0.6327 0.4837 0.077 Uiso 1 calc R . .
H9B H 0.1982 0.5751 0.5161 0.077 Uiso 1 calc R . .
H9C H 0.1541 0.5540 0.4220 0.077 Uiso 1 calc R . .
C10 C 0.1356(3) 0.7474(3) 0.3041(2) 0.0500(7) Uani 1 d . . .
H10A H 0.0462 0.7737 0.3271 0.075 Uiso 1 calc R . .
H10B H 0.1396 0.6921 0.2687 0.075 Uiso 1 calc R . .
H10C H 0.1736 0.8061 0.2597 0.075 Uiso 1 calc R . .
C11 C 0.0956(2) 0.8318(2) 0.71261(17) 0.0355(5) Uani 1 d . . .
C12 C -0.0254(4) 0.7860(4) 0.7301(3) 0.0741(12) Uani 1 d . . .
H12A H -0.0908 0.8374 0.6944 0.111 Uiso 1 calc R . .
H12B H -0.0565 0.7703 0.8008 0.111 Uiso 1 calc R . .
H12C H -0.0072 0.7204 0.7063 0.111 Uiso 1 calc R . .
C13 C 0.1964(4) 0.7543(4) 0.7703(3) 0.0863(15) Uani 1 d . . .
H13A H 0.2751 0.7839 0.7571 0.129 Uiso 1 calc R . .
H13B H 0.2141 0.6868 0.7498 0.129 Uiso 1 calc R . .
H13C H 0.1651 0.7423 0.8410 0.129 Uiso 1 calc R . .
C14 C 0.0650(5) 0.9322(4) 0.7524(3) 0.0894(16) Uani 1 d . . .
H14A H 0.1427 0.9625 0.7428 0.134 Uiso 1 calc R . .
H14B H 0.0330 0.9146 0.8230 0.134 Uiso 1 calc R . .
H14C H -0.0003 0.9841 0.7170 0.134 Uiso 1 calc R . .
C15 C 0.3298(2) 1.12137(17) 0.44607(15) 0.0281(4) Uani 1 d . . .
C16 C 0.4499(3) 1.14912(19) 0.43413(18) 0.0344(5) Uani 1 d . . .
H16 H 0.5220 1.1106 0.4013 0.041 Uiso 1 calc R . .
C17 C 0.4639(3) 1.2332(2) 0.4703(2) 0.0419(6) Uani 1 d . . .
H17 H 0.5460 1.2514 0.4630 0.050 Uiso 1 calc R . .
C18 C 0.3594(3) 1.2908(2) 0.5168(2) 0.0453(6) Uani 1 d . . .
H18 H 0.3697 1.3482 0.5416 0.054 Uiso 1 calc R . .
C19 C 0.2395(3) 1.2646(2) 0.5272(2) 0.0416(6) Uani 1 d . . .
H19 H 0.1675 1.3045 0.5588 0.050 Uiso 1 calc R . .
C20 C 0.2238(3) 1.18025(19) 0.49190(17) 0.0340(5) Uani 1 d . . .
H20 H 0.1414 1.1628 0.4989 0.041 Uiso 1 calc R . .
C21 C 0.3290(2) 1.22734(17) 0.14006(15) 0.0270(4) Uani 1 d . . .
C22 C 0.3055(2) 1.15860(17) 0.08262(15) 0.0268(4) Uani 1 d . . .
C23 C 0.2627(2) 1.20441(18) -0.01173(16) 0.0305(4) Uani 1 d . . .
H23 H 0.2485 1.1600 -0.0502 0.037 Uiso 1 calc R . .
C24 C 0.2424(2) 1.31185(18) -0.04644(16) 0.0313(5) Uani 1 d . . .
C25 C 0.2689(2) 1.37748(18) 0.01147(17) 0.0321(5) Uani 1 d . . .
H25 H 0.2560 1.4520 -0.0148 0.038 Uiso 1 calc R . .
C26 C 0.3117(2) 1.33972(17) 0.10205(16) 0.0284(4) Uani 1 d . . .
C27 C 0.3400(3) 1.41099(18) 0.16212(17) 0.0329(5) Uani 1 d . . .
C28 C 0.2490(3) 1.4014(2) 0.26013(18) 0.0398(6) Uani 1 d . . .
H28A H 0.2665 1.4477 0.2982 0.060 Uiso 1 calc R . .
H28B H 0.2626 1.3277 0.2983 0.060 Uiso 1 calc R . .
H28C H 0.1602 1.4228 0.2463 0.060 Uiso 1 calc R . .
C29 C 0.3205(3) 1.5278(2) 0.1069(2) 0.0464(7) Uani 1 d . . .
H29A H 0.3390 1.5710 0.1476 0.070 Uiso 1 calc R . .
H29B H 0.2318 1.5513 0.0931 0.070 Uiso 1 calc R . .
H29C H 0.3784 1.5360 0.0446 0.070 Uiso 1 calc R . .
C30 C 0.4792(3) 1.3769(2) 0.1844(2) 0.0440(6) Uani 1 d . . .
H30A H 0.4967 1.4232 0.2224 0.066 Uiso 1 calc R . .
H30B H 0.5373 1.3826 0.1222 0.066 Uiso 1 calc R . .
H30C H 0.4922 1.3033 0.2227 0.066 Uiso 1 calc R . .
C31 C 0.1959(3) 1.3657(2) -0.14653(18) 0.0383(5) Uani 1 d . . .
C32 C 0.0831(5) 1.4557(3) -0.1342(3) 0.0845(15) Uani 1 d . . .
H32A H 0.0130 1.4268 -0.0885 0.127 Uiso 1 calc R . .
H32B H 0.0540 1.4904 -0.1985 0.127 Uiso 1 calc R . .
H32C H 0.1102 1.5077 -0.1078 0.127 Uiso 1 calc R . .
C33 C 0.1488(5) 1.2898(3) -0.1902(3) 0.0724(12) Uani 1 d . . .
H33A H 0.0788 1.2607 -0.1444 0.109 Uiso 1 calc R . .
H33B H 0.2192 1.2318 -0.2013 0.109 Uiso 1 calc R . .
H33C H 0.1180 1.3281 -0.2532 0.109 Uiso 1 calc R . .
C34 C 0.3042(5) 1.4098(5) -0.2177(3) 0.0883(15) Uani 1 d . . .
H34A H 0.3341 1.4597 -0.1904 0.132 Uiso 1 calc R . .
H34B H 0.2738 1.4467 -0.2810 0.132 Uiso 1 calc R . .
H34C H 0.3747 1.3514 -0.2276 0.132 Uiso 1 calc R . .
C35 C 0.3101(2) 0.97508(17) 0.08553(15) 0.0276(4) Uani 1 d . . .
C36 C 0.4073(3) 0.88731(18) 0.08260(18) 0.0336(5) Uani 1 d . . .
H36 H 0.4851 0.8835 0.1067 0.040 Uiso 1 calc R . .
C37 C 0.3908(3) 0.8055(2) 0.0446(2) 0.0398(6) Uani 1 d . . .
H37 H 0.4582 0.7466 0.0410 0.048 Uiso 1 calc R . .
C38 C 0.2762(3) 0.8094(2) 0.0117(2) 0.0446(6) Uani 1 d . . .
H38 H 0.2647 0.7530 -0.0140 0.053 Uiso 1 calc R . .
C39 C 0.1792(3) 0.8951(2) 0.0162(2) 0.0480(7) Uani 1 d . . .
H39 H 0.1006 0.8974 -0.0062 0.058 Uiso 1 calc R . .
C40 C 0.1946(3) 0.9781(2) 0.0531(2) 0.0392(5) Uani 1 d . . .
H40 H 0.1268 1.0368 0.0563 0.047 Uiso 1 calc R . .

loop_
_atom_site_aniso_label
_atom_site_aniso_U_11
_atom_site_aniso_U_22
_atom_site_aniso_U_33
_atom_site_aniso_U_23
_atom_site_aniso_U_13
_atom_site_aniso_U_12
Br1 0.03779(16) 0.05798(19) 0.05340(18) -0.02226(14) -0.01000(12) -0.00010(12)
Fe1 0.03513(18) 0.02568(15) 0.02082(14) -0.00631(11) -0.00413(12) -0.00686(12)
N1 0.0367(10) 0.0283(9) 0.0219(8) -0.0084(7) -0.0055(7) -0.0076(7)
O1 0.0471(10) 0.0352(8) 0.0241(7) -0.0116(6) -0.0003(7) -0.0151(7)
C1 0.0319(11) 0.0287(10) 0.0247(9) -0.0088(8) -0.0048(8) -0.0073(8)
N2 0.0312(9) 0.0258(8) 0.0238(8) -0.0090(6) -0.0037(7) -0.0055(7)
O2 0.0454(10) 0.0266(7) 0.0240(7) -0.0066(6) -0.0095(7) -0.0073(7)
C2 0.0323(11) 0.0288(10) 0.0232(9) -0.0080(8) -0.0043(8) -0.0082(8)
C3 0.0365(12) 0.0322(11) 0.0232(9) -0.0086(8) -0.0053(8) -0.0056(9)
C4 0.0283(11) 0.0353(11) 0.0246(9) -0.0077(8) -0.0019(8) -0.0060(8)
C5 0.0342(12) 0.0312(11) 0.0299(10) -0.0063(8) -0.0017(9) -0.0107(9)
C6 0.0330(11) 0.0303(10) 0.0290(10) -0.0097(8) -0.0038(8) -0.0084(8)
C7 0.0464(14) 0.0346(12) 0.0374(12) -0.0151(10) -0.0017(10) -0.0173(10)
C8 0.0530(18) 0.0450(15) 0.0610(18) -0.0288(14) 0.0026(14) -0.0122(13)
C9 0.069(2) 0.0393(14) 0.0527(17) -0.0181(12) 0.0022(15) -0.0237(14)
C10 0.065(2) 0.0564(17) 0.0423(14) -0.0195(13) -0.0138(13) -0.0242(15)
C11 0.0349(12) 0.0484(14) 0.0244(10) -0.0087(9) 0.0003(9) -0.0127(10)
C12 0.058(2) 0.138(4) 0.0404(16) -0.029(2) 0.0134(15) -0.054(2)
C13 0.071(3) 0.132(4) 0.0316(15) 0.0047(19) -0.0118(16) 0.008(3)
C14 0.138(4) 0.085(3) 0.050(2) -0.040(2) 0.046(2) -0.051(3)
C15 0.0374(12) 0.0278(10) 0.0220(9) -0.0071(7) -0.0078(8) -0.0068(8)
C16 0.0412(13) 0.0337(11) 0.0321(11) -0.0097(9) -0.0101(10) -0.0079(10)
C17 0.0484(15) 0.0401(13) 0.0468(14) -0.0142(11) -0.0179(12) -0.0134(11)
C18 0.0628(19) 0.0392(13) 0.0434(14) -0.0193(11) -0.0179(13) -0.0085(12)
C19 0.0542(16) 0.0375(13) 0.0375(13) -0.0188(10) -0.0094(11) -0.0021(11)
C20 0.0393(13) 0.0355(11) 0.0302(11) -0.0124(9) -0.0062(9) -0.0058(9)
C21 0.0334(11) 0.0270(10) 0.0220(9) -0.0078(7) -0.0027(8) -0.0067(8)
C22 0.0316(11) 0.0276(10) 0.0227(9) -0.0081(7) -0.0043(8) -0.0053(8)
C23 0.0360(12) 0.0323(11) 0.0254(10) -0.0100(8) -0.0081(8) -0.0034(9)
C24 0.0361(12) 0.0318(11) 0.0250(10) -0.0071(8) -0.0066(8) -0.0015(9)
C25 0.0414(13) 0.0269(10) 0.0281(10) -0.0060(8) -0.0066(9) -0.0051(9)
C26 0.0335(11) 0.0269(10) 0.0260(9) -0.0072(8) -0.0028(8) -0.0073(8)
C27 0.0471(14) 0.0264(10) 0.0288(10) -0.0081(8) -0.0040(9) -0.0129(9)
C28 0.0580(17) 0.0334(12) 0.0313(11) -0.0141(9) 0.0001(11) -0.0119(11)
C29 0.077(2) 0.0286(12) 0.0373(13) -0.0061(10) -0.0096(13) -0.0168(12)
C30 0.0501(16) 0.0449(14) 0.0431(14) -0.0094(11) -0.0107(12) -0.0188(12)
C31 0.0463(15) 0.0387(12) 0.0293(11) -0.0052(9) -0.0145(10) -0.0016(10)
C32 0.101(3) 0.080(3) 0.066(2) -0.026(2) -0.050(2) 0.041(2)
C33 0.118(3) 0.0554(19) 0.057(2) -0.0066(15) -0.057(2) -0.013(2)
C34 0.083(3) 0.142(4) 0.0353(16) 0.015(2) -0.0155(18) -0.046(3)
C35 0.0358(12) 0.0265(10) 0.0224(9) -0.0087(7) -0.0035(8) -0.0060(8)
C36 0.0389(13) 0.0291(10) 0.0345(11) -0.0110(9) -0.0035(9) -0.0063(9)
C37 0.0499(15) 0.0289(11) 0.0417(13) -0.0160(10) -0.0029(11) -0.0027(10)
C38 0.069(2) 0.0341(12) 0.0394(13) -0.0159(10) -0.0137(13) -0.0129(12)
C39 0.0557(18) 0.0458(15) 0.0539(16) -0.0162(13) -0.0256(14) -0.0124(13)
C40 0.0404(14) 0.0371(12) 0.0451(14) -0.0160(10) -0.0141(11) -0.0024(10)

loop_
_atom_type_symbol
_atom_type_description
_atom_type_scat_dispersion_real
_atom_type_scat_dispersion_imag
_atom_type_scat_source
C C 0.0033 0.0016 'International Tables Vol C Tables 4.2.6.8 and 6.1.1.4'
H H 0.0000 0.0000 'International Tables Vol C Tables 4.2.6.8 and 6.1.1.4'
N N 0.0061 0.0033 'International Tables Vol C Tables 4.2.6.8 and 6.1.1.4'
O O 0.0106 0.0060 'International Tables Vol C Tables 4.2.6.8 and 6.1.1.4'
Fe Fe 0.3463 0.8444 'International Tables Vol C Tables 4.2.6.8 and 6.1.1.4'
Br Br -0.2901 2.4595 'International Tables Vol C Tables 4.2.6.8 and 6.1.1.4'

loop_
_geom_angle_atom_site_label_1
_geom_angle_atom_site_label_2
_geom_angle_atom_site_label_3
_geom_angle
_geom_angle_site_symmetry_1
_geom_angle_site_symmetry_3
_geom_angle_publ_flag
O2 Fe1 O1 146.36(8) . . ?
O2 Fe1 N2 78.94(7) . . ?
O1 Fe1 N2 91.14(7) . . ?
O2 Fe1 N1 88.68(7) . . ?
O1 Fe1 N1 79.19(7) . . ?
N2 Fe1 N1 141.36(8) . . ?
O2 Fe1 Br1 106.45(6) . . ?
O1 Fe1 Br1 107.17(6) . . ?
N2 Fe1 Br1 108.94(6) . . ?
N1 Fe1 Br1 109.66(6) . . ?
C2 N1 C15 121.44(18) . . ?
C2 N1 Fe1 114.38(14) . . ?
C15 N1 Fe1 124.10(14) . . ?
C1 O1 Fe1 117.09(14) . . ?
O1 C1 C6 123.73(19) . . ?
O1 C1 C2 116.61(19) . . ?
C6 C1 C2 119.65(19) . . ?
C22 N2 C35 121.88(18) . . ?
C22 N2 Fe1 114.53(14) . . ?
C35 N2 Fe1 123.49(14) . . ?
C21 O2 Fe1 117.49(13) . . ?
N1 C2 C3 127.0(2) . . ?
N1 C2 C1 112.54(18) . . ?
C3 C2 C1 120.4(2) . . ?
C4 C3 C2 119.8(2) . . ?
C3 C4 C5 118.8(2) . . ?
C3 C4 C11 122.0(2) . . ?
C5 C4 C11 119.1(2) . . ?
C6 C5 C4 125.0(2) . . ?
C5 C6 C1 116.4(2) . . ?
C5 C6 C7 123.2(2) . . ?
C1 C6 C7 120.4(2) . . ?
C8 C7 C10 110.2(2) . . ?
C8 C7 C6 109.1(2) . . ?
C10 C7 C6 110.0(2) . . ?
C8 C7 C9 108.3(2) . . ?
C10 C7 C9 108.2(2) . . ?
C6 C7 C9 111.0(2) . . ?
C12 C11 C13 110.1(3) . . ?
C12 C11 C14 108.3(3) . . ?
C13 C11 C14 107.2(3) . . ?
C12 C11 C4 111.8(2) . . ?
C13 C11 C4 107.9(2) . . ?
C14 C11 C4 111.5(2) . . ?
C16 C15 C20 119.8(2) . . ?
C16 C15 N1 117.3(2) . . ?
C20 C15 N1 122.8(2) . . ?
C17 C16 C15 119.8(2) . . ?
C18 C17 C16 120.6(3) . . ?
C17 C18 C19 119.7(2) . . ?
C18 C19 C20 120.5(3) . . ?
C19 C20 C15 119.6(2) . . ?
O2 C21 C26 123.28(19) . . ?
O2 C21 C22 116.28(18) . . ?
C26 C21 C22 120.44(19) . . ?
N2 C22 C23 127.8(2) . . ?
N2 C22 C21 112.72(18) . . ?
C23 C22 C21 119.49(19) . . ?
C24 C23 C22 120.0(2) . . ?
C23 C24 C25 119.1(2) . . ?
C23 C24 C31 122.4(2) . . ?
C25 C24 C31 118.4(2) . . ?
C26 C25 C24 124.5(2) . . ?
C25 C26 C21 116.4(2) . . ?
C25 C26 C27 123.6(2) . . ?
C21 C26 C27 119.93(19) . . ?
C29 C27 C26 111.8(2) . . ?
C29 C27 C30 108.3(2) . . ?
C26 C27 C30 110.0(2) . . ?
C29 C27 C28 108.0(2) . . ?
C26 C27 C28 109.48(19) . . ?
C30 C27 C28 109.2(2) . . ?
C34 C31 C33 109.0(3) . . ?
C34 C31 C32 109.8(3) . . ?
C33 C31 C32 106.8(3) . . ?
C34 C31 C24 109.2(2) . . ?
C33 C31 C24 112.4(2) . . ?
C32 C31 C24 109.7(2) . . ?
C36 C35 C40 119.4(2) . . ?
C36 C35 N2 117.9(2) . . ?
C40 C35 N2 122.5(2) . . ?
C37 C36 C35 120.1(2) . . ?
C38 C37 C36 120.1(2) . . ?
C39 C38 C37 119.8(2) . . ?
C38 C39 C40 120.8(3) . . ?
C39 C40 C35 119.7(2) . . ?

loop_
_geom_bond_atom_site_label_1
_geom_bond_atom_site_label_2
_geom_bond_distance
_geom_bond_site_symmetry_2
_geom_bond_publ_flag
Br1 Fe1 2.3686(5) . ?
Fe1 O2 1.9578(16) . ?
Fe1 O1 1.9599(17) . ?
Fe1 N2 2.0441(18) . ?
Fe1 N1 2.0453(18) . ?
N1 C2 1.347(3) . ?
N1 C15 1.421(3) . ?
O1 C1 1.294(3) . ?
C1 C6 1.428(3) . ?
C1 C2 1.455(3) . ?
N2 C22 1.340(3) . ?
N2 C35 1.420(3) . ?
O2 C21 1.291(3) . ?
C2 C3 1.420(3) . ?
C3 C4 1.364(3) . ?
C4 C5 1.434(3) . ?
C4 C11 1.531(3) . ?
C5 C6 1.375(3) . ?
C6 C7 1.536(3) . ?
C7 C8 1.533(4) . ?
C7 C10 1.535(4) . ?
C7 C9 1.540(4) . ?
C11 C12 1.512(4) . ?
C11 C13 1.519(5) . ?
C11 C14 1.527(4) . ?
C15 C16 1.394(3) . ?
C15 C20 1.396(3) . ?
C16 C17 1.387(3) . ?
C17 C18 1.382(4) . ?
C18 C19 1.386(4) . ?
C19 C20 1.390(3) . ?
C21 C26 1.429(3) . ?
C21 C22 1.454(3) . ?
C22 C23 1.430(3) . ?
C23 C24 1.363(3) . ?
C24 C25 1.440(3) . ?
C24 C31 1.531(3) . ?
C25 C26 1.373(3) . ?
C26 C27 1.531(3) . ?
C27 C29 1.531(3) . ?
C27 C30 1.539(4) . ?
C27 C28 1.541(3) . ?
C31 C34 1.513(5) . ?
C31 C33 1.520(4) . ?
C31 C32 1.529(4) . ?
C35 C36 1.392(3) . ?
C35 C40 1.394(3) . ?
C36 C37 1.386(3) . ?
C37 C38 1.385(4) . ?
C38 C39 1.375(4) . ?
C39 C40 1.386(4) . ?
